data_4123338
loop_
_publ_author_name
'Zhao, Xiang'
'Bu, Xianhui'
'Zhai, Quan-Guo'
'Tran, Huy'
'Feng, Pingyun'

_publ_section_title
;
 Pore space partition by symmetry-matching regulated ligand insertion and
 dramatic tuning on carbon dioxide uptake.
;
_journal_issue 4
_journal_name_full 'Journal of the American Chemical Society'
_journal_page_first 1396
_journal_page_last 1399
_journal_paper_doi 10.1021/ja512137t
_journal_volume 137
_journal_year 2015
_chemical_formula_moiety 'C54 H24 N6 Ni3 O13'
_chemical_formula_sum 'C54 H24 N6 Ni3 O13'
_chemical_formula_weight 1140.86
_chemical_name_systematic
; 
 ? 
;
_space_group_IT_number 163
_symmetry_cell_setting hexagonal
_symmetry_space_group_name_Hall '-P 3 2c'
_symmetry_space_group_name_H-M 'P -3 1 c'
_atom_sites_solution_hydrogens geom
_atom_sites_solution_primary direct
_atom_sites_solution_secondary difmap
_audit_creation_method SHELXL-97
_cell_angle_alpha 90.00
_cell_angle_beta 90.00
_cell_angle_gamma 120.00
_cell_formula_units_Z 2
_cell_length_a 16.7342(3)
_cell_length_b 16.7342(3)
_cell_length_c 15.2330(5)
_cell_measurement_temperature 296(2)
_cell_volume 3694.25(15)
_computing_structure_refinement 'SHELXL-97 (Sheldrick, 1997)'
_computing_structure_solution 'SHELXS-97 (Sheldrick, 1990)'
_diffrn_ambient_temperature 296(2)
_diffrn_measured_fraction_theta_full 0.998
_diffrn_measured_fraction_theta_max 0.998
_diffrn_radiation_monochromator graphite
_diffrn_radiation_source 'fine-focus sealed tube'
_diffrn_radiation_type MoK\a
_diffrn_radiation_wavelength 0.71073
_diffrn_reflns_av_R_equivalents 0.0655
_diffrn_reflns_av_sigmaI/netI 0.0475
_diffrn_reflns_limit_h_max 14
_diffrn_reflns_limit_h_min -19
_diffrn_reflns_limit_k_max 19
_diffrn_reflns_limit_k_min -14
_diffrn_reflns_limit_l_max 17
_diffrn_reflns_limit_l_min -18
_diffrn_reflns_number 11764
_diffrn_reflns_theta_full 25.02
_diffrn_reflns_theta_max 25.02
_diffrn_reflns_theta_min 1.94
_exptl_absorpt_coefficient_mu 0.806
_exptl_absorpt_correction_T_max 0.7452
_exptl_absorpt_correction_T_min 0.6467
_exptl_absorpt_correction_type multi-scan
_exptl_absorpt_process_details 'SADABS 2014/4'
_exptl_crystal_colour yellow
_exptl_crystal_density_diffrn 1.031
_exptl_crystal_density_method 'not measured'
_exptl_crystal_description block
_exptl_crystal_F_000 1168
_exptl_crystal_size_max 0.083
_exptl_crystal_size_mid 0.079
_exptl_crystal_size_min 0.074
_refine_diff_density_max 0.638
_refine_diff_density_min -0.457
_refine_diff_density_rms 0.106
_refine_ls_extinction_coef 0.0027(9)
_refine_ls_extinction_expression Fc^*^=kFc[1+0.001xFc^2^\l^3^/sin(2\q)]^-1/4^
_refine_ls_extinction_method SHELXL
_refine_ls_goodness_of_fit_ref 1.069
_refine_ls_hydrogen_treatment constr
_refine_ls_matrix_type full
_refine_ls_number_parameters 192
_refine_ls_number_reflns 2179
_refine_ls_number_restraints 324
_refine_ls_restrained_S_all 1.109
_refine_ls_R_factor_all 0.0715
_refine_ls_R_factor_gt 0.0592
_refine_ls_shift/su_max 0.001
_refine_ls_shift/su_mean 0.000
_refine_ls_structure_factor_coef Fsqd
_refine_ls_weighting_details 'calc w=1/[\s^2^(Fo^2^)+(0.1278P)^2^+0.7197P] where P=(Fo^2^+2Fc^2^)/3'
_refine_ls_weighting_scheme calc
_refine_ls_wR_factor_gt 0.1762
_refine_ls_wR_factor_ref 0.1840
_reflns_number_gt 1722
_reflns_number_total 2179
_reflns_threshold_expression >2sigma(I)
_cod_data_source_file ja512137t_si_002.cif
_cod_data_source_block CPM-33d-Ni
_cod_depositor_comments
;
The following automatic conversions were performed:

'_symmetry_cell_setting' value 'Hexagonal' changed to 'hexagonal'
according to
/usr/data/users/saulius/crontab/automatic-downloads/rss-feeds/ACS/lib/dictionaries/cif_core.dic
dictionary named 'cif_core.dic' version 2.4.2 from 2011-04-26.

Automatic conversion script
Id: cif_fix_values 3008 2015-01-20 13:52:24Z robertas 

 Adding full bibliography for 4123335--4123341.cif.
;
_cod_original_sg_symbol_Hall '-P 3 2C'
_cod_database_code 4123338

loop_
_symmetry_equiv_pos_as_xyz
'x, y, z'
'-y, x-y, z'
'-x+y, -x, z'
'-y, -x, -z+1/2'
'-x+y, y, -z+1/2'
'x, x-y, -z+1/2'
'-x, -y, -z'
'y, -x+y, -z'
'x-y, x, -z'
'y, x, z-1/2'
'x-y, -y, z-1/2'
'-x, -x+y, z-1/2'

loop_
_atom_site_label
_atom_site_type_symbol
_atom_site_fract_x
_atom_site_fract_y
_atom_site_fract_z
_atom_site_U_iso_or_equiv
_atom_site_adp_type
_atom_site_occupancy
_atom_site_symmetry_multiplicity
_atom_site_calc_flag
_atom_site_refinement_flags
_atom_site_disorder_assembly
_atom_site_disorder_group
Ni1 Ni 0.73530(2) 0.47059(4) 0.2500 0.0159(3) Uani 1 2 d SU . .
O1 O 0.6667 0.3333 0.2500 0.0310(17) Uani 1 6 d SU . .
N1 N 0.80800(18) 0.6160(4) 0.2500 0.0369(14) Uani 1 2 d SU . .
C5 C 0.5739(3) 0.4265(3) 0.3692(3) 0.0277(10) Uani 1 1 d U A .
O2 O 0.6526(3) 0.4779(2) 0.3448(3) 0.0648(14) Uani 1 1 d U . .
N2 N 1.0473(2) 0.9527(2) 0.2500 0.064(2) Uani 1 2 d SU . .
O3 O 0.8256(3) 0.4780(2) 0.3449(3) 0.0646(14) Uani 1 1 d U . .
C6 C 0.5351(3) 0.4650(3) 0.4365(3) 0.0379(12) Uani 1 1 d DU . .
C1 C 0.7651(4) 0.6638(4) 0.2494(5) 0.0624(17) Uani 1 1 d U . .
H1A H 0.7009 0.6314 0.2491 0.075 Uiso 1 1 calc R . .
C3 C 0.9033(3) 0.8066(5) 0.2500 0.059(2) Uani 1 2 d SU . .
C4 C 0.9554(3) 0.9108(5) 0.2500 0.068(3) Uani 1 2 d SU . .
C2 C 0.8088(4) 0.7585(4) 0.2493(5) 0.072(2) Uani 1 1 d U . .
H2A H 0.7753 0.7891 0.2487 0.087 Uiso 1 1 calc R . .
C7 C 0.5192(6) 0.4290(8) 0.5237(8) 0.061(3) Uani 0.463(10) 1 d PDU A 1
C8 C 0.5408(16) 0.3625(16) 0.5539(17) 0.068(4) Uani 0.232(5) 1 d PDU A 1
H8A H 0.5636 0.3379 0.5127 0.082 Uiso 0.232(5) 1 calc PR A 1
C9 C 0.5312(18) 0.329(2) 0.6414(17) 0.075(4) Uani 0.232(5) 1 d PDU A 1
H9A H 0.5518 0.2893 0.6576 0.090 Uiso 0.232(5) 1 calc PR A 1
C10 C 0.4893(18) 0.3596(19) 0.7021(19) 0.073(5) Uani 0.232(5) 1 d PDU A 1
H10A H 0.4759 0.3362 0.7589 0.088 Uiso 0.232(5) 1 calc PR A 1
C11 C 0.4686(18) 0.4262(19) 0.6738(16) 0.067(4) Uani 0.232(5) 1 d PDU A 1
H11A H 0.4471 0.4510 0.7160 0.080 Uiso 0.232(5) 1 calc PR A 1
C12 C 0.4772(11) 0.4613(11) 0.5840(9) 0.063(3) Uani 0.463(10) 1 d PDU . 1
C7' C 0.5708(8) 0.4788(6) 0.5241(8) 0.071(3) Uani 0.537(10) 1 d PDU A 2
C8' C 0.6412(15) 0.4571(14) 0.5538(15) 0.071(4) Uani 0.268(5) 1 d PDU A 2
H8'A H 0.6670 0.4348 0.5135 0.085 Uiso 0.268(5) 1 calc PR A 2
C9' C 0.6693(19) 0.4687(16) 0.6373(15) 0.077(4) Uani 0.268(5) 1 d PDU A 2
H9'A H 0.7127 0.4524 0.6540 0.092 Uiso 0.268(5) 1 calc PR A 2
C10' C 0.6340(17) 0.5059(16) 0.7023(17) 0.073(4) Uani 0.268(5) 1 d PDU A 2
H10B H 0.6540 0.5148 0.7603 0.088 Uiso 0.268(5) 1 calc PR A 2
C11' C 0.5702(17) 0.5268(16) 0.6741(15) 0.070(4) Uani 0.268(5) 1 d PDU A 2
H11B H 0.5465 0.5496 0.7162 0.084 Uiso 0.268(5) 1 calc PR A 2
C12' C 0.5344(10) 0.5180(10) 0.5858(8) 0.070(3) Uani 0.537(10) 1 d PDU . 2

loop_
_atom_site_aniso_label
_atom_site_aniso_U_11
_atom_site_aniso_U_22
_atom_site_aniso_U_33
_atom_site_aniso_U_23
_atom_site_aniso_U_13
_atom_site_aniso_U_12
Ni1 0.0106(4) 0.0099(5) 0.0271(5) 0.000 -0.0001(2) 0.0050(2)
O1 0.013(2) 0.013(2) 0.066(5) 0.000 0.000 0.0067(11)
N1 0.016(2) 0.014(3) 0.080(4) 0.000 -0.001(2) 0.0071(13)
C5 0.030(2) 0.030(3) 0.028(2) -0.0058(18) 0.0016(18) 0.019(2)
O2 0.055(2) 0.024(2) 0.092(3) -0.0183(18) 0.047(2) 0.0027(18)
N2 0.026(2) 0.026(2) 0.138(6) -0.004(3) -0.004(3) 0.012(3)
O3 0.074(3) 0.023(2) 0.092(3) -0.0194(18) -0.065(2) 0.021(2)
C6 0.038(3) 0.038(3) 0.042(2) -0.008(2) 0.010(2) 0.023(2)
C1 0.022(3) 0.027(3) 0.141(5) 0.002(3) 0.000(3) 0.014(2)
C3 0.020(3) 0.018(4) 0.140(8) 0.000 0.003(4) 0.0091(18)
C4 0.015(3) 0.014(4) 0.176(9) 0.000 0.000(4) 0.0071(18)
C2 0.028(3) 0.027(3) 0.169(6) 0.002(3) 0.000(3) 0.019(2)
C7 0.083(6) 0.056(6) 0.059(5) 0.006(4) 0.027(5) 0.046(5)
C8 0.084(7) 0.068(7) 0.067(6) 0.009(5) 0.019(6) 0.049(5)
C9 0.087(8) 0.076(7) 0.074(7) 0.009(5) 0.011(6) 0.050(6)
C10 0.087(8) 0.074(7) 0.067(7) 0.005(5) 0.010(6) 0.047(6)
C11 0.082(7) 0.072(7) 0.059(6) 0.005(5) 0.016(6) 0.047(5)
C12 0.084(6) 0.061(6) 0.055(5) 0.007(4) 0.029(5) 0.045(5)
C7' 0.071(6) 0.092(6) 0.064(4) -0.028(5) -0.004(4) 0.051(5)
C8' 0.074(6) 0.085(7) 0.066(6) -0.017(5) -0.006(5) 0.049(5)
C9' 0.083(7) 0.086(7) 0.071(6) -0.013(6) -0.005(5) 0.050(5)
C10' 0.080(7) 0.085(7) 0.064(6) -0.011(6) -0.003(5) 0.048(5)
C11' 0.081(7) 0.082(7) 0.061(6) -0.017(5) -0.002(5) 0.051(5)
C12' 0.075(6) 0.092(6) 0.057(4) -0.030(4) -0.005(4) 0.054(5)

loop_
_atom_type_symbol
_atom_type_description
_atom_type_scat_dispersion_real
_atom_type_scat_dispersion_imag
_atom_type_scat_source
C C 0.0033 0.0016 'International Tables Vol C Tables 4.2.6.8 and 6.1.1.4'
H H 0.0000 0.0000 'International Tables Vol C Tables 4.2.6.8 and 6.1.1.4'
N N 0.0061 0.0033 'International Tables Vol C Tables 4.2.6.8 and 6.1.1.4'
O O 0.0106 0.0060 'International Tables Vol C Tables 4.2.6.8 and 6.1.1.4'
Ni Ni 0.3393 1.1124 'International Tables Vol C Tables 4.2.6.8 and 6.1.1.4'

loop_
_geom_angle_atom_site_label_1
_geom_angle_atom_site_label_2
_geom_angle_atom_site_label_3
_geom_angle
_geom_angle_site_symmetry_1
_geom_angle_site_symmetry_3
O1 Ni1 O2 92.99(10) . .
O1 Ni1 O2 92.99(10) . 5_655
O2 Ni1 O2 174.0(2) . 5_655
O1 Ni1 O3 93.00(10) . .
O2 Ni1 O3 90.0(2) . .
O2 Ni1 O3 89.7(2) 5_655 .
O1 Ni1 O3 93.00(10) . 5_655
O2 Ni1 O3 89.7(2) . 5_655
O2 Ni1 O3 90.0(2) 5_655 5_655
O3 Ni1 O3 174.0(2) . 5_655
O1 Ni1 N1 180.000(1) . .
O2 Ni1 N1 87.01(10) . .
O2 Ni1 N1 87.01(10) 5_655 .
O3 Ni1 N1 87.00(10) . .
O3 Ni1 N1 87.00(10) 5_655 .
Ni1 O1 Ni1 120.0 3_665 .
Ni1 O1 Ni1 120.0 3_665 2_655
Ni1 O1 Ni1 120.0 . 2_655
C1 N1 C1 116.4(6) 5_655 .
C1 N1 Ni1 121.8(3) 5_655 .
C1 N1 Ni1 121.8(3) . .
O2 C5 O3 127.2(4) . 2_655
O2 C5 C6 116.6(4) . .
O3 C5 C6 116.2(4) 2_655 .
C5 O2 Ni1 134.3(3) . .
C4 N2 C4 114.1(8) . 2_765
C5 O3 Ni1 134.1(3) 3_665 .
C12' C6 C12 40.5(7) 7_666 7_666
C12' C6 C7 108.7(8) 7_666 .
C12 C6 C7 120.4(8) 7_666 .
C12' C6 C7' 121.8(7) 7_666 .
C12 C6 C7' 107.6(8) 7_666 .
C7 C6 C7' 34.5(4) . .
C12' C6 C5 120.5(6) 7_666 .
C12 C6 C5 120.8(6) 7_666 .
C7 C6 C5 118.6(7) . .
C7' C6 C5 117.7(6) . .
N1 C1 C2 124.3(5) . .
C2 C3 C2 118.8(7) 5_655 .
C2 C3 C4 120.6(4) 5_655 .
C2 C3 C4 120.6(4) . .
N2 C4 N2 125.9(8) . 3_675
N2 C4 C3 117.1(4) . .
N2 C4 C3 117.1(4) 3_675 .
C3 C2 C1 118.1(5) . .
C8 C7 C12 117.5(15) . .
C8 C7 C6 124.7(14) . .
C12 C7 C6 117.7(11) . .
C7 C8 C9 126(2) . .
C10 C9 C8 117(3) . .
C11 C10 C9 117(3) . .
C10 C11 C12 127(2) . .
C6 C12 C7 121.1(11) 7_666 .
C6 C12 C11 122.6(14) 7_666 .
C7 C12 C11 114.8(16) . .
C6 C7' C12' 116.2(11) . .
C6 C7' C8' 124.7(12) . .
C12' C7' C8' 119.0(14) . .
C9' C8' C7' 122(2) . .
C8' C9' C10' 122(3) . .
C11' C10' C9' 116(2) . .
C10' C11' C12' 128(2) . .
C6 C12' C7' 121.8(10) 7_666 .
C6 C12' C11' 124.1(13) 7_666 .
C7' C12' C11' 113.7(15) . .

loop_
_geom_bond_atom_site_label_1
_geom_bond_atom_site_label_2
_geom_bond_distance
_geom_bond_site_symmetry_2
Ni1 O1 1.9892(6) .
Ni1 O2 2.046(3) .
Ni1 O2 2.046(3) 5_655
Ni1 O3 2.050(3) .
Ni1 O3 2.050(3) 5_655
Ni1 N1 2.107(5) .
O1 Ni1 1.9892(6) 3_665
O1 Ni1 1.9892(6) 2_655
N1 C1 1.316(6) 5_655
N1 C1 1.316(6) .
C5 O2 1.217(6) .
C5 O3 1.219(6) 2_655
C5 C6 1.519(6) .
N2 C4 1.333(5) .
N2 C4 1.333(5) 2_765
O3 C5 1.219(6) 3_665
C6 C12' 1.370(14) 7_666
C6 C12 1.382(16) 7_666
C6 C7 1.427(14) .
C6 C7' 1.433(13) .
C1 C2 1.374(8) .
C3 C2 1.369(7) 5_655
C3 C2 1.369(7) .
C3 C4 1.510(10) .
C4 N2 1.333(5) 3_675
C7 C8 1.41(3) .
C7 C12 1.417(17) .
C8 C9 1.42(3) .
C9 C10 1.40(3) .
C10 C11 1.39(3) .
C11 C12 1.47(3) .
C12 C6 1.382(15) 7_666
C7' C12' 1.444(16) .
C7' C8' 1.47(3) .
C8' C9' 1.34(3) .
C9' C10' 1.44(3) .
C10' C11' 1.35(3) .
C11' C12' 1.45(2) .
C12' C6 1.370(14) 7_666
